data_4301859
loop_
_publ_author_name
'Trevor W. Hayton'
'Guang Wu'

_publ_contact_author_email hayton@chem.ucsb.edu
_publ_contact_author_name 'Trevor W. Hayton'
_publ_section_title
;
Exploring the Effects of Reduction or Lewis Acid Coordination on the U=O
Bond of the Uranyl Moiety
;
_journal_name_full 'Inorganic Chemistry'
_journal_page_first 3065
_journal_page_last 3072
_journal_paper_doi 10.1021/ic802360y
_journal_volume 48
_journal_year 2009
_chemical_formula_sum 'C36 H40 N O2 U0.5'
_chemical_formula_weight 637.71
_chemical_name_systematic
;
 ?
;
_space_group_IT_number 2
_symmetry_cell_setting triclinic
_symmetry_space_group_name_Hall '-P 1'
_symmetry_space_group_name_H-M 'P -1'
_atom_sites_solution_hydrogens geom
_atom_sites_solution_primary direct
_atom_sites_solution_secondary difmap
_audit_creation_method SHELXL-97
_cell_angle_alpha 70.187(3)
_cell_angle_beta 88.089(3)
_cell_angle_gamma 73.812(3)
_cell_formula_units_Z 2
_cell_length_a 10.2337(19)
_cell_length_b 11.042(2)
_cell_length_c 15.124(3)
_cell_measurement_temperature 150(2)
_cell_volume 1540.6(5)
_computing_structure_refinement 'SHELXL-97 (Sheldrick, 1997)'
_computing_structure_solution 'SHELXL-97 (Sheldrick, 1997)'
_diffrn_ambient_temperature 150(2)
_diffrn_measured_fraction_theta_full 0.957
_diffrn_measured_fraction_theta_max 0.957
_diffrn_measurement_device_type 'CCD area detector'
_diffrn_measurement_method 'omega scan'
_diffrn_radiation_monochromator graphite
_diffrn_radiation_source 'fine-focus sealed tube'
_diffrn_radiation_type MoK\a
_diffrn_radiation_wavelength 0.71073
_diffrn_reflns_av_R_equivalents 0.1473
_diffrn_reflns_av_sigmaI/netI 0.1710
_diffrn_reflns_limit_h_max 12
_diffrn_reflns_limit_h_min -11
_diffrn_reflns_limit_k_max 13
_diffrn_reflns_limit_k_min -13
_diffrn_reflns_limit_l_max 18
_diffrn_reflns_limit_l_min -17
_diffrn_reflns_number 12036
_diffrn_reflns_theta_full 26.02
_diffrn_reflns_theta_max 26.02
_diffrn_reflns_theta_min 1.43
_exptl_absorpt_coefficient_mu 2.684
_exptl_absorpt_correction_T_max 0.557
_exptl_absorpt_correction_T_min 0.357
_exptl_absorpt_correction_type empirical
_exptl_absorpt_process_details Psi-scan
_exptl_crystal_colour orange
_exptl_crystal_density_diffrn 1.375
_exptl_crystal_density_method 'not measured'
_exptl_crystal_description block
_exptl_crystal_F_000 650
_exptl_crystal_size_max 0.15
_exptl_crystal_size_mid 0.10
_exptl_crystal_size_min 0.06
_refine_diff_density_max 1.416
_refine_diff_density_min -1.705
_refine_diff_density_rms 0.250
_refine_ls_extinction_method none
_refine_ls_goodness_of_fit_ref 0.968
_refine_ls_hydrogen_treatment constr
_refine_ls_matrix_type full
_refine_ls_number_parameters 365
_refine_ls_number_reflns 5795
_refine_ls_number_restraints 0
_refine_ls_restrained_S_all 0.968
_refine_ls_R_factor_all 0.0704
_refine_ls_R_factor_gt 0.0586
_refine_ls_shift/su_max 0.000
_refine_ls_shift/su_mean 0.000
_refine_ls_structure_factor_coef Fsqd
_refine_ls_weighting_details 'calc w=1/[\s^2^(Fo^2^)+(0.0623P)^2^+0.0000P] where P=(Fo^2^+2Fc^2^)/3'
_refine_ls_weighting_scheme calc
_refine_ls_wR_factor_gt 0.1388
_refine_ls_wR_factor_ref 0.1637
_reflns_number_gt 4767
_reflns_number_total 5795
_reflns_threshold_expression >2sigma(I)
_cod_data_source_file ic802360y_si_002_1.cif
_cod_data_source_block compound_2
_cod_original_formula_sum 'C36 H40 N O2 U0.50'
_cod_database_code 4301859

loop_
_symmetry_equiv_pos_as_xyz
'x, y, z'
'-x, -y, -z'

loop_
_atom_site_label
_atom_site_type_symbol
_atom_site_fract_x
_atom_site_fract_y
_atom_site_fract_z
_atom_site_U_iso_or_equiv
_atom_site_adp_type
_atom_site_occupancy
_atom_site_symmetry_multiplicity
_atom_site_calc_flag
_atom_site_refinement_flags
_atom_site_disorder_assembly
_atom_site_disorder_group
N1 N 0.7162(6) 0.5342(6) 0.5350(4) 0.0191(14) Uani 1 1 d . . .
U1 U 0.5000 0.5000 0.5000 0.02442(18) Uani 1 2 d S . .
O1 O 0.4262(5) 0.6708(5) 0.4826(3) 0.0201(12) Uani 1 1 d . . .
O2 O 0.5990(5) 0.5567(5) 0.3623(4) 0.0199(12) Uani 1 1 d . . .
C6 C 0.7541(7) 0.5190(7) 0.7015(5) 0.0171(16) Uani 1 1 d . . .
H6 H 0.7184 0.6115 0.6852 0.020 Uiso 1 1 calc R . .
C1 C 0.7625(7) 0.4578(8) 0.6320(5) 0.0191(17) Uani 1 1 d . . .
C21 C 0.9799(8) 0.6074(8) 0.5677(5) 0.0215(17) Uani 1 1 d . . .
H21 H 1.0051 0.5160 0.5773 0.026 Uiso 1 1 calc R . .
C4 C 0.8471(8) 0.2991(7) 0.8167(5) 0.0203(17) Uani 1 1 d . . .
H4 H 0.8770 0.2455 0.8787 0.024 Uiso 1 1 calc R . .
C18 C 0.9045(9) 0.8782(8) 0.5444(6) 0.0265(19) Uani 1 1 d . . .
H18 H 0.8781 0.9688 0.5374 0.032 Uiso 1 1 calc R . .
C22 C 0.7204(7) 0.6995(8) 0.3836(5) 0.0194(17) Uani 1 1 d . . .
H22 H 0.7422 0.7793 0.3534 0.023 Uiso 1 1 calc R . .
C23 C 0.6547(7) 0.6549(7) 0.3287(5) 0.0172(16) Uani 1 1 d . . .
C5 C 0.7999(8) 0.4396(8) 0.7942(5) 0.0179(16) Uani 1 1 d . . .
C2 C 0.8083(7) 0.3196(7) 0.6567(5) 0.0169(16) Uani 1 1 d . . .
H2 H 0.8110 0.2808 0.6106 0.020 Uiso 1 1 calc R . .
C17 C 0.8184(8) 0.8253(8) 0.5101(5) 0.0217(17) Uani 1 1 d . . .
H17 H 0.7350 0.8812 0.4792 0.026 Uiso 1 1 calc R . .
C15 C 0.7590(7) 0.6366(7) 0.4822(5) 0.0188(17) Uani 1 1 d . . .
C20 C 1.0662(8) 0.6624(9) 0.5994(6) 0.0251(18) Uani 1 1 d . . .
H20 H 1.1510 0.6076 0.6285 0.030 Uiso 1 1 calc R . .
C16 C 0.8550(7) 0.6900(8) 0.5211(5) 0.0177(16) Uani 1 1 d . . .
C3 C 0.8507(8) 0.2377(7) 0.7499(5) 0.0193(17) Uani 1 1 d . . .
C11 C 0.7947(9) 0.5036(8) 0.8698(5) 0.0245(18) Uani 1 1 d . . .
C24 C 0.6453(8) 0.7160(8) 0.2247(5) 0.0212(17) Uani 1 1 d . . .
C7 C 0.8945(9) 0.0849(8) 0.7741(5) 0.0243(18) Uani 1 1 d . . .
C25 C 0.5332(9) 0.7172(9) 0.1733(6) 0.0277(19) Uani 1 1 d . . .
H25 H 0.4674 0.6783 0.2048 0.033 Uiso 1 1 calc R . .
C19 C 1.0297(9) 0.7968(9) 0.5891(6) 0.032(2) Uani 1 1 d . . .
H19 H 1.0884 0.8320 0.6119 0.038 Uiso 1 1 calc R . .
C29 C 0.7459(10) 0.7670(9) 0.1750(6) 0.034(2) Uani 1 1 d . . .
H29 H 0.8221 0.7650 0.2078 0.041 Uiso 1 1 calc R . .
C32 C 0.3931(9) 0.7654(9) 0.6730(6) 0.034(2) Uani 1 1 d . . .
H32 H 0.3747 0.7059 0.6473 0.040 Uiso 1 1 calc R . .
C31 C 0.3455(9) 0.7653(10) 0.7596(6) 0.036(2) Uani 1 1 d . . .
C9 C 1.0120(9) 0.0472(8) 0.7140(7) 0.035(2) Uani 1 1 d . . .
H9A H 1.0867 0.0772 0.7263 0.053 Uiso 1 1 calc R . .
H9B H 0.9816 0.0892 0.6485 0.053 Uiso 1 1 calc R . .
H9C H 1.0413 -0.0486 0.7296 0.053 Uiso 1 1 calc R . .
C27 C 0.6227(12) 0.8269(10) 0.0285(6) 0.046(3) Uani 1 1 d . . .
H27 H 0.6149 0.8654 -0.0368 0.055 Uiso 1 1 calc R . .
C10 C 0.9462(12) 0.0104(9) 0.8769(6) 0.045(3) Uani 1 1 d . . .
H10A H 1.0263 0.0330 0.8890 0.068 Uiso 1 1 calc R . .
H10B H 0.9682 -0.0846 0.8898 0.068 Uiso 1 1 calc R . .
H10C H 0.8767 0.0359 0.9167 0.068 Uiso 1 1 calc R . .
C28 C 0.7351(12) 0.8204(10) 0.0783(7) 0.045(3) Uani 1 1 d . . .
H28 H 0.8047 0.8524 0.0465 0.054 Uiso 1 1 calc R . .
C36 C 0.3716(10) 0.8571(11) 0.7952(7) 0.046(3) Uani 1 1 d . . .
H36 H 0.3391 0.8613 0.8526 0.055 Uiso 1 1 calc R . .
C33 C 0.4666(10) 0.8504(11) 0.6233(7) 0.044(3) Uani 1 1 d . . .
H33 H 0.4969 0.8478 0.5651 0.053 Uiso 1 1 calc R . .
C26 C 0.5193(11) 0.7759(10) 0.0758(6) 0.044(3) Uani 1 1 d . . .
H26 H 0.4422 0.7812 0.0423 0.053 Uiso 1 1 calc R . .
C14 C 0.8929(11) 0.4146(11) 0.9535(7) 0.048(3) Uani 1 1 d . . .
H14A H 0.8914 0.4613 0.9969 0.072 Uiso 1 1 calc R . .
H14B H 0.9833 0.3916 0.9329 0.072 Uiso 1 1 calc R . .
H14C H 0.8665 0.3342 0.9842 0.072 Uiso 1 1 calc R . .
C8 C 0.7756(10) 0.0415(9) 0.7524(8) 0.046(3) Uani 1 1 d . . .
H8A H 0.8036 -0.0537 0.7654 0.069 Uiso 1 1 calc R . .
H8B H 0.7449 0.0871 0.6872 0.069 Uiso 1 1 calc R . .
H8C H 0.7026 0.0634 0.7909 0.069 Uiso 1 1 calc R . .
C34 C 0.4952(11) 0.9388(11) 0.6596(9) 0.056(3) Uani 1 1 d . . .
H34 H 0.5467 0.9952 0.6271 0.068 Uiso 1 1 calc R . .
C35 C 0.4467(11) 0.9433(10) 0.7452(9) 0.053(3) Uani 1 1 d . . .
H35 H 0.4643 1.0043 0.7698 0.064 Uiso 1 1 calc R . .
C30 C 0.2657(11) 0.6698(12) 0.8128(7) 0.055(3) Uani 1 1 d . . .
H30A H 0.2884 0.5927 0.7933 0.082 Uiso 1 1 calc R . .
H30B H 0.1698 0.7143 0.7997 0.082 Uiso 1 1 calc R . .
H30C H 0.2883 0.6417 0.8792 0.082 Uiso 1 1 calc R . .
C13 C 0.6534(11) 0.5274(16) 0.9041(9) 0.075(4) Uani 1 1 d . . .
H13A H 0.6356 0.4427 0.9358 0.113 Uiso 1 1 calc R . .
H13B H 0.5880 0.5789 0.8515 0.113 Uiso 1 1 calc R . .
H13C H 0.6463 0.5757 0.9471 0.113 Uiso 1 1 calc R . .
C12 C 0.8334(19) 0.6349(13) 0.8309(8) 0.101(6) Uani 1 1 d . . .
H12A H 0.8312 0.6727 0.8797 0.152 Uiso 1 1 calc R . .
H12B H 0.7698 0.6969 0.7795 0.152 Uiso 1 1 calc R . .
H12C H 0.9236 0.6176 0.8091 0.152 Uiso 1 1 calc R . .

loop_
_atom_site_aniso_label
_atom_site_aniso_U_11
_atom_site_aniso_U_22
_atom_site_aniso_U_33
_atom_site_aniso_U_23
_atom_site_aniso_U_13
_atom_site_aniso_U_12
N1 0.020(3) 0.020(3) 0.016(3) -0.004(3) -0.001(3) -0.006(3)
U1 0.0322(3) 0.0256(3) 0.0192(3) -0.00795(18) 0.00146(19) -0.0136(2)
O1 0.023(3) 0.023(3) 0.016(3) -0.006(2) 0.002(2) -0.009(2)
O2 0.020(3) 0.019(3) 0.025(3) -0.010(2) 0.005(2) -0.008(2)
C6 0.019(4) 0.019(4) 0.016(4) -0.007(3) 0.000(3) -0.008(3)
C1 0.015(4) 0.029(4) 0.010(4) -0.002(3) -0.001(3) -0.005(3)
C21 0.026(4) 0.020(4) 0.024(4) -0.015(3) -0.002(4) -0.005(3)
C4 0.029(5) 0.018(4) 0.015(4) -0.005(3) -0.002(3) -0.009(3)
C18 0.037(5) 0.023(4) 0.026(4) -0.012(4) 0.004(4) -0.016(4)
C22 0.020(4) 0.022(4) 0.017(4) -0.004(3) 0.001(3) -0.010(3)
C23 0.014(4) 0.017(4) 0.019(4) -0.007(3) -0.002(3) -0.001(3)
C5 0.019(4) 0.022(4) 0.016(4) -0.009(3) 0.001(3) -0.007(3)
C2 0.017(4) 0.017(4) 0.020(4) -0.010(3) -0.002(3) -0.005(3)
C17 0.018(4) 0.025(4) 0.022(4) -0.007(3) 0.002(3) -0.006(3)
C15 0.014(4) 0.020(4) 0.020(4) -0.006(3) -0.001(3) -0.002(3)
C20 0.014(4) 0.037(5) 0.027(5) -0.014(4) 0.002(4) -0.007(4)
C16 0.018(4) 0.025(4) 0.016(4) -0.008(3) 0.004(3) -0.014(3)
C3 0.021(4) 0.014(4) 0.020(4) -0.003(3) 0.002(3) -0.005(3)
C11 0.035(5) 0.026(4) 0.017(4) -0.015(3) -0.004(4) -0.005(4)
C24 0.025(4) 0.020(4) 0.018(4) -0.008(3) 0.002(4) -0.003(3)
C7 0.036(5) 0.013(4) 0.021(4) -0.003(3) 0.001(4) -0.006(4)
C25 0.034(5) 0.034(5) 0.016(4) -0.007(4) 0.002(4) -0.012(4)
C19 0.037(5) 0.044(5) 0.027(5) -0.017(4) 0.004(4) -0.023(5)
C29 0.040(6) 0.039(5) 0.023(5) -0.008(4) 0.003(4) -0.015(4)
C32 0.030(5) 0.031(5) 0.037(5) -0.016(4) -0.006(4) 0.002(4)
C31 0.028(5) 0.043(6) 0.028(5) -0.011(4) -0.006(4) 0.006(4)
C9 0.041(5) 0.018(4) 0.040(5) -0.007(4) 0.003(4) -0.001(4)
C27 0.078(8) 0.039(6) 0.017(5) -0.008(4) 0.002(5) -0.011(6)
C10 0.083(8) 0.016(4) 0.027(5) 0.002(4) -0.003(5) -0.008(5)
C28 0.070(8) 0.040(6) 0.030(5) -0.011(4) 0.025(5) -0.028(5)
C36 0.043(6) 0.049(6) 0.042(6) -0.027(5) -0.014(5) 0.009(5)
C33 0.033(6) 0.046(6) 0.042(6) -0.008(5) 0.000(5) -0.005(5)
C26 0.062(7) 0.048(6) 0.019(5) -0.008(4) -0.014(5) -0.013(5)
C14 0.059(7) 0.056(7) 0.031(5) -0.032(5) -0.014(5) 0.003(5)
C8 0.050(6) 0.026(5) 0.063(7) -0.015(5) 0.008(5) -0.015(5)
C34 0.041(6) 0.042(6) 0.071(8) -0.002(6) -0.019(6) -0.008(5)
C35 0.043(6) 0.032(6) 0.083(9) -0.031(6) -0.033(6) 0.010(5)
C30 0.063(7) 0.061(7) 0.035(6) -0.009(5) 0.004(5) -0.019(6)
C13 0.044(7) 0.131(13) 0.070(9) -0.082(9) -0.001(6) 0.004(7)
C12 0.25(2) 0.068(9) 0.031(6) -0.025(6) 0.014(9) -0.098(11)

loop_
_atom_type_symbol
_atom_type_description
_atom_type_scat_dispersion_real
_atom_type_scat_dispersion_imag
_atom_type_scat_source
C C 0.0033 0.0016 'International Tables Vol C Tables 4.2.6.8 and 6.1.1.4'
H H 0.0000 0.0000 'International Tables Vol C Tables 4.2.6.8 and 6.1.1.4'
N N 0.0061 0.0033 'International Tables Vol C Tables 4.2.6.8 and 6.1.1.4'
O O 0.0106 0.0060 'International Tables Vol C Tables 4.2.6.8 and 6.1.1.4'
U U -9.6767 9.6646 'International Tables Vol C Tables 4.2.6.8 and 6.1.1.4'

loop_
_geom_angle_atom_site_label_1
_geom_angle_atom_site_label_2
_geom_angle_atom_site_label_3
_geom_angle
_geom_angle_site_symmetry_1
_geom_angle_site_symmetry_3
_geom_angle_publ_flag
C15 N1 C1 124.2(6) . . ?
C15 N1 U1 123.1(5) . . ?
C1 N1 U1 109.7(4) . . ?
O1 U1 O1 180.0(3) 2_666 . ?
O1 U1 O2 89.7(2) 2_666 2_666 ?
O1 U1 O2 90.3(2) . 2_666 ?
O1 U1 O2 90.3(2) 2_666 . ?
O1 U1 O2 89.7(2) . . ?
O2 U1 O2 180.000(1) 2_666 . ?
O1 U1 N1 93.4(2) 2_666 . ?
O1 U1 N1 86.6(2) . . ?
O2 U1 N1 106.63(19) 2_666 . ?
O2 U1 N1 73.37(19) . . ?
O1 U1 N1 86.6(2) 2_666 2_666 ?
O1 U1 N1 93.4(2) . 2_666 ?
O2 U1 N1 73.37(19) 2_666 2_666 ?
O2 U1 N1 106.63(19) . 2_666 ?
N1 U1 N1 180.0(3) . 2_666 ?
O1 U1 C1 83.1(2) 2_666 . ?
O1 U1 C1 96.9(2) . . ?
O2 U1 C1 84.04(18) 2_666 . ?
O2 U1 C1 95.96(18) . . ?
N1 U1 C1 24.81(19) . . ?
N1 U1 C1 155.19(19) 2_666 . ?
C23 O2 U1 127.4(5) . . ?
C5 C6 C1 119.5(7) . . ?
C2 C1 C6 120.6(7) . . ?
C2 C1 N1 117.1(7) . . ?
C6 C1 N1 122.2(7) . . ?
C2 C1 U1 96.2(5) . . ?
C6 C1 U1 122.3(5) . . ?
N1 C1 U1 45.5(3) . . ?
C20 C21 C16 119.4(7) . . ?
C3 C4 C5 122.6(7) . . ?
C17 C18 C19 120.2(8) . . ?
C23 C22 C15 127.0(7) . . ?
O2 C23 C22 123.9(7) . . ?
O2 C23 C24 115.4(6) . . ?
C22 C23 C24 120.6(7) . . ?
C6 C5 C4 118.3(7) . . ?
C6 C5 C11 120.4(7) . . ?
C4 C5 C11 121.2(7) . . ?
C1 C2 C3 120.8(7) . . ?
C18 C17 C16 120.8(7) . . ?
N1 C15 C22 121.6(7) . . ?
N1 C15 C16 122.2(7) . . ?
C22 C15 C16 116.1(6) . . ?
C19 C20 C21 121.6(8) . . ?
C17 C16 C21 119.1(7) . . ?
C17 C16 C15 119.2(7) . . ?
C21 C16 C15 121.8(7) . . ?
C4 C3 C2 118.1(7) . . ?
C4 C3 C7 123.2(7) . . ?
C2 C3 C7 118.6(7) . . ?
C13 C11 C14 107.7(8) . . ?
C13 C11 C5 108.8(7) . . ?
C14 C11 C5 112.3(7) . . ?
C13 C11 C12 110.8(10) . . ?
C14 C11 C12 106.6(9) . . ?
C5 C11 C12 110.7(7) . . ?
C29 C24 C25 118.1(7) . . ?
C29 C24 C23 123.0(7) . . ?
C25 C24 C23 118.9(7) . . ?
C8 C7 C10 109.9(7) . . ?
C8 C7 C3 109.3(7) . . ?
C10 C7 C3 112.2(7) . . ?
C8 C7 C9 109.3(7) . . ?
C10 C7 C9 107.3(7) . . ?
C3 C7 C9 108.9(6) . . ?
C26 C25 C24 120.6(8) . . ?
C20 C19 C18 118.9(8) . . ?
C28 C29 C24 121.4(9) . . ?
C33 C32 C31 122.4(10) . . ?
C32 C31 C36 117.6(9) . . ?
C32 C31 C30 121.1(9) . . ?
C36 C31 C30 121.3(9) . . ?
C28 C27 C26 120.1(8) . . ?
C27 C28 C29 120.4(9) . . ?
C31 C36 C35 120.2(10) . . ?
C34 C33 C32 119.9(10) . . ?
C25 C26 C27 119.3(9) . . ?
C33 C34 C35 119.2(11) . . ?
C34 C35 C36 120.6(10) . . ?

loop_
_geom_bond_atom_site_label_1
_geom_bond_atom_site_label_2
_geom_bond_distance
_geom_bond_site_symmetry_2
_geom_bond_publ_flag
N1 C15 1.322(10) . ?
N1 C1 1.441(9) . ?
N1 U1 2.449(6) . ?
U1 O1 1.755(5) 2_666 ?
U1 O1 1.755(5) . ?
U1 O2 2.255(5) 2_666 ?
U1 O2 2.255(5) . ?
U1 N1 2.449(6) 2_666 ?
U1 C1 3.233(7) . ?
O2 C23 1.308(9) . ?
C6 C5 1.391(10) . ?
C6 C1 1.418(11) . ?
C1 C2 1.384(10) . ?
C21 C20 1.380(11) . ?
C21 C16 1.392(11) . ?
C4 C3 1.388(11) . ?
C4 C5 1.412(10) . ?
C18 C17 1.381(11) . ?
C18 C19 1.382(12) . ?
C22 C23 1.372(10) . ?
C22 C15 1.432(10) . ?
C23 C24 1.481(10) . ?
C5 C11 1.526(10) . ?
C2 C3 1.397(10) . ?
C17 C16 1.387(11) . ?
C15 C16 1.501(10) . ?
C20 C19 1.380(12) . ?
C3 C7 1.534(10) . ?
C11 C13 1.503(13) . ?
C11 C14 1.507(12) . ?
C11 C12 1.527(14) . ?
C24 C29 1.388(11) . ?
C24 C25 1.401(12) . ?
C7 C8 1.509(13) . ?
C7 C10 1.522(12) . ?
C7 C9 1.533(11) . ?
C25 C26 1.390(12) . ?
C29 C28 1.374(13) . ?
C32 C33 1.374(14) . ?
C32 C31 1.383(12) . ?
C31 C36 1.386(14) . ?
C31 C30 1.512(14) . ?
C27 C28 1.368(15) . ?
C27 C26 1.398(14) . ?
C36 C35 1.396(16) . ?
C33 C34 1.369(16) . ?
C34 C35 1.383(16) . ?
